data_4101783
loop_
_publ_author_name
'Jonathan G. Melnick'
'Kevin Yurkerwich'
'Gerard Parkin'

_publ_section_title
;
 On the Chalcogenophilicity of Mercury: Evidence for a Strong Hg-Se Bond
 in [TmBut]HgSePh and Its Relevance to the Toxicity of Mercury
;
_journal_name_full 'Journal of the American Chemical Society'
_journal_page_first 647
_journal_page_last 655
_journal_paper_doi 10.1021/ja907523x
_journal_volume 132
_journal_year 2010
_chemical_formula_sum 'C27 H39 B Hg N6 S3 Se'
_chemical_formula_weight 834.18
_chemical_name_systematic
;
 ?
;
_space_group_IT_number 14
_symmetry_cell_setting monoclinic
_symmetry_space_group_name_Hall '-P 2ybc'
_symmetry_space_group_name_H-M 'P 1 21/c 1'
_atom_sites_solution_hydrogens geom
_atom_sites_solution_primary direct
_atom_sites_solution_secondary difmap
_audit_creation_method SHELXL-97
_cell_angle_alpha 90.00
_cell_angle_beta 113.7590(10)
_cell_angle_gamma 90.00
_cell_formula_units_Z 4
_cell_length_a 10.4452(5)
_cell_length_b 32.4688(15)
_cell_length_c 10.6341(5)
_cell_measurement_reflns_used 5761
_cell_measurement_temperature 243(2)
_cell_measurement_theta_max 26.60
_cell_measurement_theta_min 2.39
_cell_volume 3300.8(3)
_computing_cell_refinement 'Bruker SMART'
_computing_data_collection 'Bruker SMART'
_computing_data_reduction 'Bruker SAINT'
_computing_molecular_graphics 'Bruker SHELXTL'
_computing_publication_material 'Bruker SHELXTL'
_computing_structure_refinement 'SHELXL-97 (Sheldrick, 1997)'
_computing_structure_solution 'SHELXS-97 (Sheldrick, 1990)'
_diffrn_ambient_temperature 243(2)
_diffrn_measured_fraction_theta_full 0.918
_diffrn_measured_fraction_theta_max 0.918
_diffrn_measurement_device_type 'CCD area detector'
_diffrn_measurement_method 'phi and omega scans'
_diffrn_radiation_monochromator graphite
_diffrn_radiation_source 'fine-focus sealed tube'
_diffrn_radiation_type MoK\a
_diffrn_radiation_wavelength 0.71073
_diffrn_reflns_av_R_equivalents 0.0274
_diffrn_reflns_av_sigmaI/netI 0.0376
_diffrn_reflns_limit_h_max 5
_diffrn_reflns_limit_h_min -12
_diffrn_reflns_limit_k_max 38
_diffrn_reflns_limit_k_min -33
_diffrn_reflns_limit_l_max 12
_diffrn_reflns_limit_l_min -7
_diffrn_reflns_number 13115
_diffrn_reflns_theta_full 25.03
_diffrn_reflns_theta_max 25.03
_diffrn_reflns_theta_min 1.25
_exptl_absorpt_coefficient_mu 5.982
_exptl_absorpt_correction_T_max 0.2670
_exptl_absorpt_correction_T_min 0.2670
_exptl_absorpt_correction_type empirical
_exptl_absorpt_process_details sadabs
_exptl_crystal_colour COLORLESS
_exptl_crystal_density_diffrn 1.679
_exptl_crystal_density_method 'not measured'
_exptl_crystal_description BLOCK
_exptl_crystal_F_000 1640
_exptl_crystal_size_max 0.30
_exptl_crystal_size_mid 0.30
_exptl_crystal_size_min 0.30
_refine_diff_density_max 0.543
_refine_diff_density_min -0.364
_refine_diff_density_rms 0.076
_refine_ls_extinction_coef 0.00040(6)
_refine_ls_extinction_expression Fc^*^=kFc[1+0.001xFc^2^\l^3^/sin(2\q)]^-1/4^
_refine_ls_extinction_method SHELXL
_refine_ls_goodness_of_fit_ref 1.025
_refine_ls_hydrogen_treatment mixed
_refine_ls_matrix_type full
_refine_ls_number_parameters 357
_refine_ls_number_reflns 5352
_refine_ls_number_restraints 0
_refine_ls_restrained_S_all 1.025
_refine_ls_R_factor_all 0.0427
_refine_ls_R_factor_gt 0.0268
_refine_ls_shift/su_max 0.001
_refine_ls_shift/su_mean 0.000
_refine_ls_structure_factor_coef Fsqd
_refine_ls_weighting_details 'calc w=1/[\s^2^(Fo^2^)+(0.0270P)^2^+0.0000P] where P=(Fo^2^+2Fc^2^)/3'
_refine_ls_weighting_scheme calc
_refine_ls_wR_factor_gt 0.0540
_refine_ls_wR_factor_ref 0.0582
_reflns_number_gt 4211
_reflns_number_total 5352
_reflns_threshold_expression >2sigma(I)
_cod_data_source_file ja907523x_si_002_4.cif
_cod_data_source_block HgSePh
_cod_depositor_comments
;
The following automatic conversions were performed:

'_exptl_absorpt_correction_type' value 'EMPIRICAL' changed to
'empirical' according to the built-in table from CIF Core dictionary
named 'cif_core.dic' version 2.4.1 from 2010-06-29.

Automatic conversion script
Id: cif_fix_values 1715 2011-07-08 13:25:40Z adriana 
;
_cod_database_code 4101783

loop_
_symmetry_equiv_pos_as_xyz
'x, y, z'
'-x, y+1/2, -z+1/2'
'-x, -y, -z'
'x, -y-1/2, z-1/2'

loop_
_atom_site_label
_atom_site_type_symbol
_atom_site_fract_x
_atom_site_fract_y
_atom_site_fract_z
_atom_site_U_iso_or_equiv
_atom_site_adp_type
_atom_site_occupancy
_atom_site_symmetry_multiplicity
_atom_site_calc_flag
_atom_site_refinement_flags
_atom_site_disorder_assembly
_atom_site_disorder_group
Hg Hg 0.866426(18) 0.127955(5) 0.576762(18) 0.04259(8) Uani 1 1 d . . .
Se Se 1.01890(5) 0.150999(17) 0.45651(5) 0.05743(15) Uani 1 1 d . . .
S1 S 0.96299(12) 0.09033(4) 0.81423(11) 0.0443(3) Uani 1 1 d . . .
S2 S 0.69103(12) 0.07216(4) 0.42816(12) 0.0444(3) Uani 1 1 d . . .
S3 S 0.69279(12) 0.17377(3) 0.62948(11) 0.0405(3) Uani 1 1 d . . .
B B 0.6075(6) 0.07743(16) 0.7105(6) 0.0460(14) Uani 1 1 d . . .
H1 H 0.528(4) 0.0621(11) 0.746(3) 0.035(10) Uiso 1 1 d . . .
N11 N 0.7207(4) 0.04518(11) 0.7218(3) 0.0437(9) Uani 1 1 d . . .
N12 N 0.9067(4) 0.00886(11) 0.7409(4) 0.0475(10) Uani 1 1 d . . .
N21 N 0.5189(3) 0.09008(11) 0.5595(3) 0.0397(9) Uani 1 1 d . . .
N22 N 0.4329(4) 0.10907(11) 0.3431(4) 0.0417(9) Uani 1 1 d . . .
N31 N 0.6689(4) 0.11538(11) 0.8060(3) 0.0420(9) Uani 1 1 d . . .
N32 N 0.7726(4) 0.17174(11) 0.9102(4) 0.0436(9) Uani 1 1 d . . .
C11 C 0.8612(5) 0.04727(13) 0.7576(4) 0.0406(11) Uani 1 1 d . . .
C12 C 0.6806(6) 0.00498(15) 0.6829(5) 0.0583(14) Uani 1 1 d . . .
H12A H 0.5888 -0.0052 0.6532 0.070 Uiso 1 1 calc R . .
C13 C 0.7920(6) -0.01695(15) 0.6942(5) 0.0581(14) Uani 1 1 d . . .
H13A H 0.7927 -0.0451 0.6740 0.070 Uiso 1 1 calc R . .
C14 C 1.0548(5) -0.00413(14) 0.7722(5) 0.0526(13) Uani 1 1 d . . .
C15 C 1.0547(6) -0.04963(16) 0.7347(5) 0.0725(16) Uani 1 1 d . . .
H15A H 1.1495 -0.0583 0.7535 0.109 Uiso 1 1 calc R . .
H15B H 0.9964 -0.0534 0.6379 0.109 Uiso 1 1 calc R . .
H15C H 1.0180 -0.0660 0.7891 0.109 Uiso 1 1 calc R . .
C16 C 1.1153(6) 0.02148(17) 0.6881(5) 0.0738(17) Uani 1 1 d . . .
H16A H 1.1174 0.0503 0.7130 0.111 Uiso 1 1 calc R . .
H16B H 1.0572 0.0182 0.5910 0.111 Uiso 1 1 calc R . .
H16C H 1.2095 0.0122 0.7070 0.111 Uiso 1 1 calc R . .
C17 C 1.1428(5) 0.00057(17) 0.9269(4) 0.0597(14) Uani 1 1 d . . .
H17A H 1.1458 0.0294 0.9524 0.090 Uiso 1 1 calc R . .
H17B H 1.2371 -0.0092 0.9484 0.090 Uiso 1 1 calc R . .
H17C H 1.1011 -0.0155 0.9776 0.090 Uiso 1 1 calc R . .
C21 C 0.5442(4) 0.09123(13) 0.4437(4) 0.0392(11) Uani 1 1 d . . .
C22 C 0.3901(5) 0.10768(15) 0.5283(5) 0.0501(12) Uani 1 1 d . . .
H22A H 0.3466 0.1108 0.5898 0.060 Uiso 1 1 calc R . .
C23 C 0.3367(5) 0.11955(14) 0.3978(6) 0.0537(13) Uani 1 1 d . . .
H23A H 0.2500 0.1326 0.3511 0.064 Uiso 1 1 calc R . .
C24 C 0.4170(5) 0.11993(16) 0.1995(5) 0.0534(13) Uani 1 1 d . . .
C25 C 0.2710(6) 0.13884(19) 0.1221(6) 0.0856(19) Uani 1 1 d . . .
H25A H 0.2000 0.1187 0.1153 0.128 Uiso 1 1 calc R . .
H25B H 0.2604 0.1470 0.0307 0.128 Uiso 1 1 calc R . .
H25C H 0.2606 0.1628 0.1716 0.128 Uiso 1 1 calc R . .
C26 C 0.4277(6) 0.08081(17) 0.1230(5) 0.0727(16) Uani 1 1 d . . .
H26A H 0.3547 0.0616 0.1184 0.109 Uiso 1 1 calc R . .
H26B H 0.5184 0.0681 0.1716 0.109 Uiso 1 1 calc R . .
H26C H 0.4167 0.0880 0.0306 0.109 Uiso 1 1 calc R . .
C27 C 0.5270(5) 0.15192(17) 0.2090(5) 0.0675(15) Uani 1 1 d . . .
H27A H 0.5166 0.1758 0.2591 0.101 Uiso 1 1 calc R . .
H27B H 0.5149 0.1602 0.1172 0.101 Uiso 1 1 calc R . .
H27C H 0.6195 0.1402 0.2567 0.101 Uiso 1 1 calc R . .
C31 C 0.7129(4) 0.15280(13) 0.7853(4) 0.0385(11) Uani 1 1 d . . .
C32 C 0.7001(5) 0.11133(16) 0.9433(5) 0.0558(13) Uani 1 1 d . . .
H32A H 0.6789 0.0884 0.9853 0.067 Uiso 1 1 calc R . .
C33 C 0.7652(5) 0.14523(16) 1.0076(5) 0.0562(13) Uani 1 1 d . . .
H33A H 0.7999 0.1502 1.1027 0.067 Uiso 1 1 calc R . .
C34 C 0.8458(5) 0.21263(14) 0.9429(5) 0.0485(12) Uani 1 1 d . . .
C35 C 0.7420(5) 0.24716(15) 0.8716(6) 0.0677(15) Uani 1 1 d . . .
H35A H 0.6686 0.2476 0.9056 0.102 Uiso 1 1 calc R . .
H35B H 0.7010 0.2424 0.7732 0.102 Uiso 1 1 calc R . .
H35C H 0.7904 0.2734 0.8908 0.102 Uiso 1 1 calc R . .
C36 C 0.9063(6) 0.21994(19) 1.0983(5) 0.0815(19) Uani 1 1 d . . .
H36A H 0.9746 0.1987 1.1442 0.122 Uiso 1 1 calc R . .
H36B H 0.8316 0.2190 1.1303 0.122 Uiso 1 1 calc R . .
H36C H 0.9510 0.2467 1.1187 0.122 Uiso 1 1 calc R . .
C37 C 0.9678(5) 0.21200(15) 0.8985(5) 0.0571(13) Uani 1 1 d . . .
H37A H 1.0331 0.1905 0.9482 0.086 Uiso 1 1 calc R . .
H37B H 1.0149 0.2384 0.9186 0.086 Uiso 1 1 calc R . .
H37C H 0.9328 0.2066 0.8007 0.086 Uiso 1 1 calc R . .
C41 C 1.1605(5) 0.18246(14) 0.5943(5) 0.0470(12) Uani 1 1 d . . .
C42 C 1.1819(5) 0.18242(19) 0.7288(6) 0.0749(17) Uani 1 1 d . . .
H42A H 1.1282 0.1647 0.7581 0.090 Uiso 1 1 calc R . .
C43 C 1.2809(7) 0.2077(2) 0.8247(7) 0.101(2) Uani 1 1 d . . .
H43A H 1.2907 0.2079 0.9165 0.121 Uiso 1 1 calc R . .
C44 C 1.3637(6) 0.2324(2) 0.7847(7) 0.097(2) Uani 1 1 d . . .
H44A H 1.4298 0.2501 0.8479 0.117 Uiso 1 1 calc R . .
C45 C 1.3488(6) 0.23082(19) 0.6528(7) 0.0784(18) Uani 1 1 d . . .
H45A H 1.4102 0.2460 0.6260 0.094 Uiso 1 1 calc R . .
C46 C 1.2460(6) 0.20750(16) 0.5568(6) 0.0630(15) Uani 1 1 d . . .
H46A H 1.2337 0.2086 0.4643 0.076 Uiso 1 1 calc R . .

loop_
_atom_site_aniso_label
_atom_site_aniso_U_11
_atom_site_aniso_U_22
_atom_site_aniso_U_33
_atom_site_aniso_U_23
_atom_site_aniso_U_13
_atom_site_aniso_U_12
Hg 0.04178(13) 0.04342(12) 0.04588(12) 0.00124(9) 0.02110(10) -0.00249(9)
Se 0.0619(4) 0.0667(4) 0.0571(3) -0.0077(3) 0.0379(3) -0.0125(3)
S1 0.0477(8) 0.0353(7) 0.0423(7) 0.0000(5) 0.0104(6) -0.0012(5)
S2 0.0422(7) 0.0438(7) 0.0463(7) -0.0079(5) 0.0169(6) 0.0042(5)
S3 0.0497(8) 0.0340(7) 0.0415(6) 0.0032(5) 0.0221(6) 0.0033(5)
B 0.051(4) 0.037(3) 0.055(4) 0.002(3) 0.028(3) -0.006(3)
N11 0.053(3) 0.030(2) 0.043(2) 0.0007(17) 0.014(2) -0.0091(19)
N12 0.066(3) 0.034(2) 0.035(2) 0.0018(17) 0.013(2) 0.001(2)
N21 0.037(2) 0.036(2) 0.046(2) -0.0044(17) 0.017(2) -0.0014(17)
N22 0.035(2) 0.038(2) 0.045(2) -0.0004(18) 0.010(2) -0.0008(18)
N31 0.053(3) 0.038(2) 0.042(2) -0.0005(17) 0.026(2) -0.0050(18)
N32 0.055(3) 0.039(2) 0.043(2) -0.0059(18) 0.026(2) -0.0018(18)
C11 0.054(3) 0.032(3) 0.028(2) 0.0020(19) 0.009(2) -0.002(2)
C12 0.069(4) 0.038(3) 0.055(3) 0.003(2) 0.010(3) -0.011(3)
C13 0.078(4) 0.031(3) 0.053(3) -0.005(2) 0.014(3) -0.009(3)
C14 0.075(4) 0.042(3) 0.046(3) 0.004(2) 0.030(3) 0.018(3)
C15 0.102(5) 0.051(4) 0.063(4) 0.001(3) 0.032(3) 0.020(3)
C16 0.103(5) 0.067(4) 0.068(4) 0.013(3) 0.052(4) 0.021(3)
C17 0.061(4) 0.063(4) 0.045(3) 0.003(2) 0.011(3) 0.020(3)
C21 0.039(3) 0.027(3) 0.046(3) -0.006(2) 0.012(2) -0.005(2)
C22 0.041(3) 0.049(3) 0.065(4) -0.011(3) 0.027(3) -0.005(2)
C23 0.037(3) 0.047(3) 0.071(4) -0.006(3) 0.014(3) 0.003(2)
C24 0.040(3) 0.063(4) 0.044(3) 0.009(2) 0.003(3) -0.004(2)
C25 0.053(4) 0.105(5) 0.075(4) 0.019(4) 0.001(3) 0.006(3)
C26 0.082(4) 0.079(4) 0.046(3) -0.011(3) 0.013(3) -0.014(3)
C27 0.061(4) 0.065(4) 0.066(4) 0.013(3) 0.014(3) -0.012(3)
C31 0.040(3) 0.037(3) 0.044(3) -0.006(2) 0.023(2) -0.004(2)
C32 0.077(4) 0.053(3) 0.046(3) 0.004(3) 0.035(3) -0.008(3)
C33 0.076(4) 0.061(3) 0.035(3) -0.007(2) 0.027(3) -0.009(3)
C34 0.049(3) 0.043(3) 0.051(3) -0.012(2) 0.018(3) -0.007(2)
C35 0.069(4) 0.044(3) 0.092(4) -0.014(3) 0.034(3) 0.001(3)
C36 0.105(5) 0.075(4) 0.063(4) -0.029(3) 0.033(4) -0.032(3)
C37 0.041(3) 0.062(4) 0.061(3) -0.001(3) 0.013(3) -0.007(2)
C41 0.038(3) 0.043(3) 0.064(3) 0.004(2) 0.025(3) 0.008(2)
C42 0.048(4) 0.108(5) 0.064(4) 0.007(3) 0.017(3) -0.023(3)
C43 0.079(5) 0.152(7) 0.064(4) -0.002(4) 0.021(4) -0.035(5)
C44 0.061(5) 0.129(7) 0.096(5) -0.004(4) 0.025(4) -0.037(4)
C45 0.058(4) 0.084(5) 0.105(5) 0.001(4) 0.045(4) -0.019(3)
C46 0.063(4) 0.061(4) 0.076(4) 0.003(3) 0.040(4) -0.001(3)

loop_
_atom_type_symbol
_atom_type_description
_atom_type_scat_dispersion_real
_atom_type_scat_dispersion_imag
_atom_type_scat_source
C C 0.0033 0.0016 'International Tables Vol C Tables 4.2.6.8 and 6.1.1.4'
H H 0.0000 0.0000 'International Tables Vol C Tables 4.2.6.8 and 6.1.1.4'
B B 0.0013 0.0007 'International Tables Vol C Tables 4.2.6.8 and 6.1.1.4'
N N 0.0061 0.0033 'International Tables Vol C Tables 4.2.6.8 and 6.1.1.4'
S S 0.1246 0.1234 'International Tables Vol C Tables 4.2.6.8 and 6.1.1.4'
Se Se -0.0929 2.2259 'International Tables Vol C Tables 4.2.6.8 and 6.1.1.4'
Hg Hg -2.3894 9.2266 'International Tables Vol C Tables 4.2.6.8 and 6.1.1.4'

loop_
_geom_angle_atom_site_label_1
_geom_angle_atom_site_label_2
_geom_angle_atom_site_label_3
_geom_angle
_geom_angle_site_symmetry_1
_geom_angle_site_symmetry_3
_geom_angle_publ_flag
Se Hg S3 125.61(3) . . ?
Se Hg S2 109.36(3) . . ?
S3 Hg S2 98.55(4) . . ?
Se Hg S1 123.45(3) . . ?
S3 Hg S1 95.23(3) . . ?
S2 Hg S1 99.45(4) . . ?
C41 Se Hg 102.82(13) . . ?
C11 S1 Hg 95.66(14) . . ?
C21 S2 Hg 97.32(14) . . ?
C31 S3 Hg 99.05(14) . . ?
H1 B N11 108.1(18) . . ?
H1 B N21 104.2(18) . . ?
N11 B N21 112.2(4) . . ?
H1 B N31 106.7(18) . . ?
N11 B N31 112.5(4) . . ?
N21 B N31 112.4(4) . . ?
C11 N11 C12 107.1(4) . . ?
C11 N11 B 133.8(4) . . ?
C12 N11 B 119.1(4) . . ?
C11 N12 C13 107.6(4) . . ?
C11 N12 C14 127.3(4) . . ?
C13 N12 C14 125.1(4) . . ?
C21 N21 C22 107.4(4) . . ?
C21 N21 B 133.8(4) . . ?
C22 N21 B 118.6(4) . . ?
C21 N22 C23 108.0(4) . . ?
C21 N22 C24 127.6(3) . . ?
C23 N22 C24 124.2(4) . . ?
C31 N31 C32 108.1(4) . . ?
C31 N31 B 133.1(3) . . ?
C32 N31 B 118.5(4) . . ?
C31 N32 C33 108.0(4) . . ?
C31 N32 C34 127.9(3) . . ?
C33 N32 C34 123.9(4) . . ?
N11 C11 N12 108.0(4) . . ?
N11 C11 S1 125.9(3) . . ?
N12 C11 S1 126.1(4) . . ?
C13 C12 N11 109.3(5) . . ?
C12 C13 N12 108.0(5) . . ?
N12 C14 C15 108.7(4) . . ?
N12 C14 C16 110.3(4) . . ?
C15 C14 C16 109.2(4) . . ?
N12 C14 C17 109.1(3) . . ?
C15 C14 C17 108.2(4) . . ?
C16 C14 C17 111.2(4) . . ?
N22 C21 N21 108.0(3) . . ?
N22 C21 S2 126.3(3) . . ?
N21 C21 S2 125.6(3) . . ?
C23 C22 N21 109.4(4) . . ?
C22 C23 N22 107.2(4) . . ?
N22 C24 C27 108.7(4) . . ?
N22 C24 C26 109.9(4) . . ?
C27 C24 C26 112.7(4) . . ?
N22 C24 C25 108.4(4) . . ?
C27 C24 C25 108.8(4) . . ?
C26 C24 C25 108.3(4) . . ?
N31 C31 N32 107.5(3) . . ?
N31 C31 S3 126.5(3) . . ?
N32 C31 S3 126.0(3) . . ?
C33 C32 N31 108.8(4) . . ?
C32 C33 N32 107.7(4) . . ?
N32 C34 C37 109.1(4) . . ?
N32 C34 C36 109.7(4) . . ?
C37 C34 C36 107.6(4) . . ?
N32 C34 C35 109.9(4) . . ?
C37 C34 C35 111.7(4) . . ?
C36 C34 C35 108.8(4) . . ?
C42 C41 C46 117.0(5) . . ?
C42 C41 Se 123.9(4) . . ?
C46 C41 Se 119.1(4) . . ?
C41 C42 C43 122.1(5) . . ?
C44 C43 C42 119.6(6) . . ?
C45 C44 C43 118.6(6) . . ?
C44 C45 C46 121.5(5) . . ?
C45 C46 C41 120.8(5) . . ?

loop_
_geom_bond_atom_site_label_1
_geom_bond_atom_site_label_2
_geom_bond_distance
_geom_bond_site_symmetry_2
_geom_bond_publ_flag
Hg Se 2.5244(4) . ?
Hg S3 2.5761(10) . ?
Hg S2 2.6081(12) . ?
Hg S1 2.6143(11) . ?
Se C41 1.905(5) . ?
S1 C11 1.712(5) . ?
S2 C21 1.722(4) . ?
S3 C31 1.724(4) . ?
B H1 1.16(3) . ?
B N11 1.547(6) . ?
B N21 1.551(6) . ?
B N31 1.560(6) . ?
N11 C11 1.361(5) . ?
N11 C12 1.382(6) . ?
N12 C11 1.371(5) . ?
N12 C13 1.380(6) . ?
N12 C14 1.505(5) . ?
N21 C21 1.361(5) . ?
N21 C22 1.373(5) . ?
N22 C21 1.353(5) . ?
N22 C23 1.392(5) . ?
N22 C24 1.509(6) . ?
N31 C31 1.348(5) . ?
N31 C32 1.369(5) . ?
N32 C31 1.365(5) . ?
N32 C33 1.373(5) . ?
N32 C34 1.501(5) . ?
C12 C13 1.328(6) . ?
C14 C15 1.530(6) . ?
C14 C16 1.532(6) . ?
C14 C17 1.535(6) . ?
C22 C23 1.327(6) . ?
C24 C27 1.522(6) . ?
C24 C26 1.537(7) . ?
C24 C25 1.539(7) . ?
C32 C33 1.329(6) . ?
C34 C37 1.527(6) . ?
C34 C36 1.531(7) . ?
C34 C35 1.531(7) . ?
C41 C42 1.356(7) . ?
C41 C46 1.380(6) . ?
C42 C43 1.391(8) . ?
C43 C44 1.366(8) . ?
C44 C45 1.348(8) . ?
C45 C46 1.374(7) . ?
